data_7025423
loop_
_publ_author_name
'L\'opez-G\'omez, Mar\'ia J'
'Connelly, Neil G.'
'Haddow, Mairi F.'
'Hamilton, Alex'
'Orpen, A. Guy'

_publ_section_title
;
 Fluxional rhodium scorpionate complexes of the
 hydrotris(methimazolyl)borate (Tm) ligand and their static boratrane
 derivatives.
;
_journal_issue 22
_journal_name_full 'Dalton transactions (Cambridge, England : 2003)'
_journal_page_first 5221
_journal_page_last 5230
_journal_paper_doi 10.1039/c000651c
_journal_volume 39
_journal_year 2010
_chemical_formula_moiety 'C19 H34 B N9 O P Rh S3'
_chemical_formula_sum 'C19 H34 B N9 O P Rh S3'
_chemical_formula_weight 645.42
_chemical_name_systematic
;
?
;
_space_group_IT_number 2
_symmetry_cell_setting triclinic
_symmetry_space_group_name_Hall '-P 1'
_symmetry_space_group_name_H-M 'P -1'
_atom_sites_solution_hydrogens geom
_atom_sites_solution_primary direct
_atom_sites_solution_secondary difmap
_audit_creation_method SHELXL-97
_cell_angle_alpha 75.837(7)
_cell_angle_beta 89.881(8)
_cell_angle_gamma 85.536(8)
_cell_formula_units_Z 2
_cell_length_a 7.8254(16)
_cell_length_b 12.527(3)
_cell_length_c 14.475(3)
_cell_measurement_reflns_used 4094
_cell_measurement_temperature 100(2)
_cell_measurement_theta_max 27.2835
_cell_measurement_theta_min 2.61
_cell_volume 1371.5(5)
_computing_cell_refinement 'Apex II (Bruker-AXS, 2007)'
_computing_data_collection 'Apex II (Bruker-AXS, 2007)'
_computing_data_reduction
;
SAINT v7.34A (Bruker-AXS, 2007) & XPREP v2005/4 (Bruker-AXS, 2005)
;
_computing_molecular_graphics 'Bruker ShelXTL'
_computing_publication_material 'Bruker ShelXTL'
_computing_structure_refinement 'SHELXL-97 (Sheldrick, 1997)'
_computing_structure_solution 'SHELXS-97 (Sheldrick, 1990)'
_diffrn_ambient_temperature 100(2)
_diffrn_measured_fraction_theta_full 0.981
_diffrn_measured_fraction_theta_max 0.981
_diffrn_measurement_device_type 'Bruker-AXS Kappa'
_diffrn_measurement_method '\w & \f scans'
_diffrn_radiation_monochromator graphite
_diffrn_radiation_source 'fine-focus sealed tube'
_diffrn_radiation_type MoK\a
_diffrn_radiation_wavelength 0.71073
_diffrn_reflns_av_R_equivalents 0.0632
_diffrn_reflns_av_sigmaI/netI 0.0809
_diffrn_reflns_limit_h_max 10
_diffrn_reflns_limit_h_min -10
_diffrn_reflns_limit_k_max 16
_diffrn_reflns_limit_k_min -16
_diffrn_reflns_limit_l_max 18
_diffrn_reflns_limit_l_min -18
_diffrn_reflns_number 23639
_diffrn_reflns_theta_full 27.85
_diffrn_reflns_theta_max 27.85
_diffrn_reflns_theta_min 3.37
_exptl_absorpt_coefficient_mu 0.941
_exptl_absorpt_correction_T_max 0.972
_exptl_absorpt_correction_T_min 0.813
_exptl_absorpt_correction_type multi-scan
_exptl_absorpt_process_details 'SADABS - BRUKER 2007'
_exptl_crystal_colour yellow
_exptl_crystal_density_diffrn 1.563
_exptl_crystal_density_method 'not measured'
_exptl_crystal_description plate
_exptl_crystal_F_000 664
_exptl_crystal_size_max 0.12
_exptl_crystal_size_mid 0.1
_exptl_crystal_size_min 0.03
_refine_diff_density_max 0.577
_refine_diff_density_min -0.736
_refine_diff_density_rms 0.137
_refine_ls_extinction_method none
_refine_ls_goodness_of_fit_ref 1.043
_refine_ls_hydrogen_treatment constr
_refine_ls_matrix_type full
_refine_ls_number_parameters 325
_refine_ls_number_reflns 6403
_refine_ls_number_restraints 0
_refine_ls_restrained_S_all 1.043
_refine_ls_R_factor_all 0.0703
_refine_ls_R_factor_gt 0.0383
_refine_ls_shift/su_max 0.001
_refine_ls_shift/su_mean 0.000
_refine_ls_structure_factor_coef Fsqd
_refine_ls_weighting_details 'calc w=1/[\s^2^(Fo^2^)+(0.0373P)^2^+0.0000P] where P=(Fo^2^+2Fc^2^)/3'
_refine_ls_weighting_scheme calc
_refine_ls_wR_factor_gt 0.0773
_refine_ls_wR_factor_ref 0.0904
_reflns_number_gt 4637
_reflns_number_total 6403
_reflns_threshold_expression >2sigma(I)
_cod_data_source_file c000651c.txt
_cod_data_source_block 5
_cod_depositor_comments
;
The following automatic conversions were performed:

'_symmetry_cell_setting' value 'Triclinic' changed to 'triclinic'
according to /home/saulius/struct/CIF-dictionaries/cif_core.dic
dictionary named 'cif_core.dic' version 2.4.2 from 2011-04-26.

Automatic conversion script
Id: cif_fix_values 1891 2012-01-12 08:04:46Z andrius 
;
_cod_original_sg_symbol_Hall -P1
_cod_original_sg_symbol_H-M P-1
_cod_database_code 7025423

loop_
_symmetry_equiv_pos_as_xyz
'x, y, z'
'-x, -y, -z'

loop_
_atom_site_label
_atom_site_type_symbol
_atom_site_fract_x
_atom_site_fract_y
_atom_site_fract_z
_atom_site_U_iso_or_equiv
_atom_site_adp_type
_atom_site_occupancy
_atom_site_symmetry_multiplicity
_atom_site_calc_flag
_atom_site_refinement_flags
Rh1 Rh 0.64018(3) 0.82530(2) 0.791780(19) 0.01110(9) Uani 1 1 d .
P1 P 0.43724(11) 0.79142(7) 0.90348(6) 0.0119(2) Uani 1 1 d .
S1 S 0.69644(11) 0.63005(7) 0.80681(6) 0.01421(19) Uani 1 1 d .
S2 S 0.88346(10) 0.87080(7) 0.68927(6) 0.01375(19) Uani 1 1 d .
S3 S 0.75666(11) 0.73297(7) 0.33910(6) 0.0157(2) Uani 1 1 d .
O1 O 0.6184(3) 1.0635(2) 0.7875(2) 0.0276(6) Uani 1 1 d .
N1 N 0.7930(3) 0.6643(2) 0.61655(19) 0.0104(6) Uani 1 1 d .
N2 N 0.9452(3) 0.5341(2) 0.71793(19) 0.0116(6) Uani 1 1 d .
N3 N 0.7018(3) 0.8649(2) 0.52770(19) 0.0116(6) Uani 1 1 d .
N4 N 0.7971(3) 1.0248(2) 0.5245(2) 0.0118(6) Uani 1 1 d .
N5 N 0.5460(3) 0.7021(2) 0.4969(2) 0.0124(6) Uani 1 1 d .
N6 N 0.4570(4) 0.6377(2) 0.3799(2) 0.0167(7) Uani 1 1 d .
N7 N 0.3144(3) 0.9036(2) 0.9165(2) 0.0155(6) Uani 1 1 d .
N8 N 0.5162(4) 0.7450(2) 1.01689(19) 0.0135(6) Uani 1 1 d .
N9 N 0.3175(4) 0.6891(2) 0.8955(2) 0.0159(7) Uani 1 1 d .
B1 B 0.6414(5) 0.7481(3) 0.5711(3) 0.0122(8) Uani 1 1 d .
H1 H 0.5593 0.7544 0.6228 0.015 Uiso 1 1 calc R
C1 C 0.6205(5) 0.9703(3) 0.7911(2) 0.0172(8) Uani 1 1 d .
C2 C 0.8117(4) 0.6118(3) 0.7104(2) 0.0107(7) Uani 1 1 d .
C3 C 1.0127(4) 0.5392(3) 0.6287(2) 0.0131(7) Uani 1 1 d .
H3 H 1.1067 0.4938 0.6140 0.016 Uiso 1 1 calc R
C4 C 0.9205(4) 0.6201(3) 0.5669(2) 0.0125(7) Uani 1 1 d .
H4 H 0.9392 0.6434 0.5003 0.015 Uiso 1 1 calc R
C5 C 0.9998(4) 0.4539(3) 0.8053(2) 0.0160(8) Uani 1 1 d .
H5A H 1.0141 0.4919 0.8561 0.024 Uiso 1 1 calc R
H5B H 1.1091 0.4150 0.7952 0.024 Uiso 1 1 calc R
H5C H 0.9130 0.4006 0.8237 0.024 Uiso 1 1 calc R
C6 C 0.7897(4) 0.9209(3) 0.5784(2) 0.0123(7) Uani 1 1 d .
C7 C 0.7106(4) 1.0354(3) 0.4398(3) 0.0161(8) Uani 1 1 d .
H7 H 0.6956 1.1001 0.3891 0.019 Uiso 1 1 calc R
C8 C 0.6518(4) 0.9375(3) 0.4421(2) 0.0132(7) Uani 1 1 d .
H8 H 0.5864 0.9207 0.3931 0.016 Uiso 1 1 calc R
C9 C 0.8749(4) 1.1130(3) 0.5557(3) 0.0187(8) Uani 1 1 d .
H9A H 0.7968 1.1419 0.5984 0.028 Uiso 1 1 calc R
H9B H 0.8967 1.1726 0.5001 0.028 Uiso 1 1 calc R
H9C H 0.9833 1.0835 0.5896 0.028 Uiso 1 1 calc R
C10 C 0.5851(4) 0.6914(3) 0.4072(2) 0.0139(7) Uani 1 1 d .
C11 C 0.3418(4) 0.6123(3) 0.4518(3) 0.0201(8) Uani 1 1 d .
H11 H 0.2417 0.5742 0.4507 0.024 Uiso 1 1 calc R
C12 C 0.3965(4) 0.6511(3) 0.5240(3) 0.0159(8) Uani 1 1 d .
H12 H 0.3421 0.6447 0.5836 0.019 Uiso 1 1 calc R
C13 C 0.4467(5) 0.6121(3) 0.2872(3) 0.0267(9) Uani 1 1 d .
H13A H 0.4550 0.6797 0.2368 0.040 Uiso 1 1 calc R
H13B H 0.3371 0.5815 0.2808 0.040 Uiso 1 1 calc R
H13C H 0.5412 0.5580 0.2818 0.040 Uiso 1 1 calc R
C14 C 0.2063(5) 0.8987(3) 0.9999(3) 0.0203(8) Uani 1 1 d .
H14A H 0.1848 0.9729 1.0104 0.031 Uiso 1 1 calc R
H14B H 0.2647 0.8498 1.0561 0.031 Uiso 1 1 calc R
H14C H 0.0970 0.8701 0.9891 0.031 Uiso 1 1 calc R
C15 C 0.2269(5) 0.9709(3) 0.8293(3) 0.0210(8) Uani 1 1 d .
H15A H 0.1166 0.9418 0.8216 0.032 Uiso 1 1 calc R
H15B H 0.2983 0.9682 0.7741 0.032 Uiso 1 1 calc R
H15C H 0.2075 1.0475 0.8342 0.032 Uiso 1 1 calc R
C16 C 0.6190(5) 0.8232(3) 1.0491(3) 0.0200(8) Uani 1 1 d .
H16A H 0.6364 0.7992 1.1184 0.030 Uiso 1 1 calc R
H16B H 0.5584 0.8970 1.0325 0.030 Uiso 1 1 calc R
H16C H 0.7304 0.8255 1.0179 0.030 Uiso 1 1 calc R
C17 C 0.6059(5) 0.6349(3) 1.0387(3) 0.0201(8) Uani 1 1 d .
H17A H 0.7185 0.6385 1.0088 0.030 Uiso 1 1 calc R
H17B H 0.5386 0.5848 1.0141 0.030 Uiso 1 1 calc R
H17C H 0.6208 0.6076 1.1079 0.030 Uiso 1 1 calc R
C18 C 0.1963(5) 0.6434(3) 0.9710(3) 0.0218(9) Uani 1 1 d .
H18A H 0.0809 0.6788 0.9533 0.033 Uiso 1 1 calc R
H18B H 0.2324 0.6576 1.0314 0.033 Uiso 1 1 calc R
H18C H 0.1955 0.5636 0.9782 0.033 Uiso 1 1 calc R
C19 C 0.2678(4) 0.6765(3) 0.8017(2) 0.0171(8) Uani 1 1 d .
H19A H 0.2833 0.5984 0.8008 0.026 Uiso 1 1 calc R
H19B H 0.3396 0.7194 0.7530 0.026 Uiso 1 1 calc R
H19C H 0.1472 0.7033 0.7883 0.026 Uiso 1 1 calc R

loop_
_atom_site_aniso_label
_atom_site_aniso_U_11
_atom_site_aniso_U_22
_atom_site_aniso_U_33
_atom_site_aniso_U_23
_atom_site_aniso_U_13
_atom_site_aniso_U_12
Rh1 0.01391(15) 0.00991(14) 0.00982(14) -0.00303(11) 0.00148(10) -0.00120(10)
P1 0.0148(4) 0.0103(4) 0.0107(5) -0.0030(4) 0.0003(4) -0.0001(4)
S1 0.0189(5) 0.0112(4) 0.0119(4) -0.0019(4) 0.0041(4) 0.0002(3)
S2 0.0133(4) 0.0157(5) 0.0123(4) -0.0028(4) -0.0003(3) -0.0037(3)
S3 0.0188(5) 0.0165(5) 0.0116(4) -0.0029(4) 0.0030(4) -0.0006(4)
O1 0.0385(17) 0.0136(14) 0.0328(16) -0.0091(12) 0.0078(13) -0.0042(12)
N1 0.0108(14) 0.0095(14) 0.0108(14) -0.0029(12) 0.0013(11) 0.0004(11)
N2 0.0122(14) 0.0104(15) 0.0117(15) -0.0021(12) -0.0003(11) 0.0000(11)
N3 0.0112(14) 0.0118(15) 0.0118(15) -0.0031(12) 0.0005(12) 0.0000(11)
N4 0.0137(14) 0.0064(14) 0.0143(15) -0.0009(12) 0.0023(12) 0.0004(11)
N5 0.0106(14) 0.0116(15) 0.0142(15) -0.0017(12) 0.0007(12) -0.0012(11)
N6 0.0214(16) 0.0135(15) 0.0170(16) -0.0058(13) -0.0021(13) -0.0054(12)
N7 0.0167(15) 0.0162(16) 0.0118(15) -0.0023(13) 0.0004(12) 0.0052(12)
N8 0.0199(15) 0.0119(15) 0.0085(15) -0.0023(12) -0.0015(12) -0.0007(12)
N9 0.0183(16) 0.0169(16) 0.0138(16) -0.0055(13) 0.0021(12) -0.0043(12)
B1 0.0108(19) 0.0114(19) 0.013(2) -0.0022(16) 0.0013(15) 0.0017(15)
C1 0.024(2) 0.017(2) 0.0108(18) -0.0040(15) 0.0028(15) -0.0018(15)
C2 0.0114(16) 0.0102(17) 0.0119(17) -0.0046(14) -0.0007(13) -0.0028(13)
C3 0.0098(16) 0.0155(18) 0.0154(18) -0.0061(15) 0.0021(14) -0.0033(13)
C4 0.0130(17) 0.0129(18) 0.0118(18) -0.0031(14) 0.0045(14) -0.0029(13)
C5 0.0155(17) 0.0167(19) 0.0143(18) -0.0015(15) -0.0027(15) 0.0014(14)
C6 0.0096(16) 0.0131(18) 0.0142(18) -0.0034(15) 0.0040(14) 0.0003(13)
C7 0.0174(18) 0.0124(18) 0.0160(19) -0.0005(15) 0.0028(15) 0.0052(14)
C8 0.0133(17) 0.0141(18) 0.0099(17) 0.0005(14) 0.0001(14) 0.0029(14)
C9 0.0200(19) 0.0125(18) 0.024(2) -0.0059(16) 0.0048(16) -0.0022(15)
C10 0.0145(17) 0.0127(18) 0.0129(18) -0.0014(15) -0.0026(14) 0.0029(14)
C11 0.0150(18) 0.0179(19) 0.027(2) -0.0035(17) 0.0026(16) -0.0063(15)
C12 0.0125(17) 0.0132(18) 0.020(2) 0.0001(16) 0.0038(15) -0.0043(14)
C13 0.037(2) 0.031(2) 0.018(2) -0.0141(18) -0.0023(18) -0.0114(19)
C14 0.022(2) 0.019(2) 0.022(2) -0.0101(17) 0.0065(16) 0.0030(15)
C15 0.0216(19) 0.017(2) 0.023(2) -0.0060(17) -0.0064(16) 0.0056(15)
C16 0.027(2) 0.021(2) 0.0138(19) -0.0065(16) -0.0030(16) -0.0050(16)
C17 0.027(2) 0.0165(19) 0.0142(19) -0.0002(16) -0.0023(16) 0.0051(16)
C18 0.025(2) 0.021(2) 0.020(2) -0.0059(17) 0.0078(16) -0.0058(16)
C19 0.0153(18) 0.0153(18) 0.020(2) -0.0032(16) -0.0064(15) -0.0025(14)

loop_
_atom_type_symbol
_atom_type_description
_atom_type_scat_dispersion_real
_atom_type_scat_dispersion_imag
_atom_type_scat_source
C C 0.0033 0.0016 'International Tables Vol C Tables 4.2.6.8 and 6.1.1.4'
H H 0.0000 0.0000 'International Tables Vol C Tables 4.2.6.8 and 6.1.1.4'
B B 0.0013 0.0007 'International Tables Vol C Tables 4.2.6.8 and 6.1.1.4'
N N 0.0061 0.0033 'International Tables Vol C Tables 4.2.6.8 and 6.1.1.4'
O O 0.0106 0.0060 'International Tables Vol C Tables 4.2.6.8 and 6.1.1.4'
P P 0.1023 0.0942 'International Tables Vol C Tables 4.2.6.8 and 6.1.1.4'
S S 0.1246 0.1234 'International Tables Vol C Tables 4.2.6.8 and 6.1.1.4'
Rh Rh -1.1178 0.9187 'International Tables Vol C Tables 4.2.6.8 and 6.1.1.4'

loop_
_geom_angle_atom_site_label_1
_geom_angle_atom_site_label_2
_geom_angle_atom_site_label_3
_geom_angle
_geom_angle_publ_flag
C1 Rh1 P1 90.60(11) yes
C1 Rh1 S1 172.67(12) yes
P1 Rh1 S1 90.11(3) yes
C1 Rh1 S2 85.31(11) yes
P1 Rh1 S2 171.34(3) yes
S1 Rh1 S2 92.98(3) yes
C1 Rh1 H1 120.6 yes
P1 Rh1 H1 112.9 yes
S1 Rh1 H1 65.6 yes
S2 Rh1 H1 75.7 yes
N9 P1 N7 111.37(15) ?
N9 P1 N8 101.04(14) ?
N7 P1 N8 99.15(14) ?
N9 P1 Rh1 114.07(11) ?
N7 P1 Rh1 115.26(11) ?
N8 P1 Rh1 114.13(10) ?
C2 S1 Rh1 108.31(12) yes
C6 S2 Rh1 103.15(11) yes
C2 N1 C4 108.2(3) ?
C2 N1 B1 125.8(3) ?
C4 N1 B1 125.6(3) ?
C2 N2 C3 109.3(3) ?
C2 N2 C5 124.8(3) ?
C3 N2 C5 125.8(3) ?
C6 N3 C8 107.5(3) ?
C6 N3 B1 123.1(3) ?
C8 N3 B1 128.2(3) ?
C6 N4 C7 109.1(3) ?
C6 N4 C9 124.5(3) ?
C7 N4 C9 126.3(3) ?
C10 N5 C12 108.1(3) ?
C10 N5 B1 133.2(3) ?
C12 N5 B1 118.4(3) ?
C10 N6 C11 110.0(3) ?
C10 N6 C13 124.1(3) ?
C11 N6 C13 125.9(3) ?
C14 N7 C15 111.2(3) ?
C14 N7 P1 121.0(2) ?
C15 N7 P1 115.6(2) ?
C17 N8 C16 110.5(3) ?
C17 N8 P1 115.3(2) ?
C16 N8 P1 114.3(2) ?
C19 N9 C18 113.0(3) ?
C19 N9 P1 119.6(2) ?
C18 N9 P1 121.7(2) ?
N1 B1 N5 109.4(3) yes
N1 B1 N3 111.8(3) yes
N5 B1 N3 112.5(3) yes
N1 B1 H1 107.7 ?
N5 B1 H1 107.7 ?
N3 B1 H1 107.7 ?
O1 C1 Rh1 175.3(3) ?
N2 C2 N1 107.0(3) ?
N2 C2 S1 122.5(3) ?
N1 C2 S1 130.5(3) ?
C4 C3 N2 107.1(3) ?
C4 C3 H3 126.5 ?
N2 C3 H3 126.5 ?
C3 C4 N1 108.4(3) ?
C3 C4 H4 125.8 ?
N1 C4 H4 125.8 ?
N2 C5 H5A 109.5 ?
N2 C5 H5B 109.5 ?
H5A C5 H5B 109.5 ?
N2 C5 H5C 109.5 ?
H5A C5 H5C 109.5 ?
H5B C5 H5C 109.5 ?
N4 C6 N3 107.6(3) ?
N4 C6 S2 124.8(3) ?
N3 C6 S2 127.5(2) ?
C8 C7 N4 107.0(3) ?
C8 C7 H7 126.5 ?
N4 C7 H7 126.5 ?
C7 C8 N3 108.7(3) ?
C7 C8 H8 125.6 ?
N3 C8 H8 125.6 ?
N4 C9 H9A 109.5 ?
N4 C9 H9B 109.5 ?
H9A C9 H9B 109.5 ?
N4 C9 H9C 109.5 ?
H9A C9 H9C 109.5 ?
H9B C9 H9C 109.5 ?
N6 C10 N5 106.2(3) ?
N6 C10 S3 124.3(3) ?
N5 C10 S3 129.5(3) ?
C12 C11 N6 107.2(3) ?
C12 C11 H11 126.4 ?
N6 C11 H11 126.4 ?
C11 C12 N5 108.4(3) ?
C11 C12 H12 125.8 ?
N5 C12 H12 125.8 ?
N6 C13 H13A 109.5 ?
N6 C13 H13B 109.5 ?
H13A C13 H13B 109.5 ?
N6 C13 H13C 109.5 ?
H13A C13 H13C 109.5 ?
H13B C13 H13C 109.5 ?
N7 C14 H14A 109.5 ?
N7 C14 H14B 109.5 ?
H14A C14 H14B 109.5 ?
N7 C14 H14C 109.5 ?
H14A C14 H14C 109.5 ?
H14B C14 H14C 109.5 ?
N7 C15 H15A 109.5 ?
N7 C15 H15B 109.5 ?
H15A C15 H15B 109.5 ?
N7 C15 H15C 109.5 ?
H15A C15 H15C 109.5 ?
H15B C15 H15C 109.5 ?
N8 C16 H16A 109.5 ?
N8 C16 H16B 109.5 ?
H16A C16 H16B 109.5 ?
N8 C16 H16C 109.5 ?
H16A C16 H16C 109.5 ?
H16B C16 H16C 109.5 ?
N8 C17 H17A 109.5 ?
N8 C17 H17B 109.5 ?
H17A C17 H17B 109.5 ?
N8 C17 H17C 109.5 ?
H17A C17 H17C 109.5 ?
H17B C17 H17C 109.5 ?
N9 C18 H18A 109.5 ?
N9 C18 H18B 109.5 ?
H18A C18 H18B 109.5 ?
N9 C18 H18C 109.5 ?
H18A C18 H18C 109.5 ?
H18B C18 H18C 109.5 ?
N9 C19 H19A 109.5 ?
N9 C19 H19B 109.5 ?
H19A C19 H19B 109.5 ?
N9 C19 H19C 109.5 ?
H19A C19 H19C 109.5 ?
H19B C19 H19C 109.5 ?

loop_
_geom_bond_atom_site_label_1
_geom_bond_atom_site_label_2
_geom_bond_distance
_geom_bond_publ_flag
Rh1 C1 1.809(4) yes
Rh1 P1 2.2527(10) yes
Rh1 S1 2.4075(10) yes
Rh1 S2 2.4279(10) yes
Rh1 H1 2.8859 yes
P1 N9 1.672(3) ?
P1 N7 1.689(3) ?
P1 N8 1.702(3) ?
S1 C2 1.713(3) yes
S2 C6 1.717(3) yes
S3 C10 1.703(3) yes
O1 C1 1.154(4) yes
N1 C2 1.359(4) ?
N1 C4 1.387(4) ?
N1 B1 1.553(4) yes
N2 C2 1.357(4) ?
N2 C3 1.384(4) ?
N2 C5 1.451(4) ?
N3 C6 1.354(4) ?
N3 C8 1.382(4) ?
N3 B1 1.554(4) yes
N4 C6 1.350(4) ?
N4 C7 1.375(4) ?
N4 C9 1.464(4) ?
N5 C10 1.369(4) ?
N5 C12 1.387(4) ?
N5 B1 1.554(5) yes
N6 C10 1.360(4) ?
N6 C11 1.370(4) ?
N6 C13 1.457(5) ?
N7 C14 1.465(4) ?
N7 C15 1.471(4) ?
N8 C17 1.460(4) ?
N8 C16 1.474(4) ?
N9 C19 1.461(4) ?
N9 C18 1.482(4) ?
B1 H1 1.0000 ?
C3 C4 1.340(5) ?
C3 H3 0.9500 ?
C4 H4 0.9500 ?
C5 H5A 0.9800 ?
C5 H5B 0.9800 ?
C5 H5C 0.9800 ?
C7 C8 1.335(5) ?
C7 H7 0.9500 ?
C8 H8 0.9500 ?
C9 H9A 0.9800 ?
C9 H9B 0.9800 ?
C9 H9C 0.9800 ?
C11 C12 1.340(5) ?
C11 H11 0.9500 ?
C12 H12 0.9500 ?
C13 H13A 0.9800 ?
C13 H13B 0.9800 ?
C13 H13C 0.9800 ?
C14 H14A 0.9800 ?
C14 H14B 0.9800 ?
C14 H14C 0.9800 ?
C15 H15A 0.9800 ?
C15 H15B 0.9800 ?
C15 H15C 0.9800 ?
C16 H16A 0.9800 ?
C16 H16B 0.9800 ?
C16 H16C 0.9800 ?
C17 H17A 0.9800 ?
C17 H17B 0.9800 ?
C17 H17C 0.9800 ?
C18 H18A 0.9800 ?
C18 H18B 0.9800 ?
C18 H18C 0.9800 ?
C19 H19A 0.9800 ?
C19 H19B 0.9800 ?
C19 H19C 0.9800 ?

loop_
_geom_torsion_atom_site_label_1
_geom_torsion_atom_site_label_2
_geom_torsion_atom_site_label_3
_geom_torsion_atom_site_label_4
_geom_torsion
C1 Rh1 P1 N9 147.80(16)
S1 Rh1 P1 N9 -39.50(12)
S2 Rh1 P1 N9 -150.5(2)
H1 Rh1 P1 N9 23.9
C1 Rh1 P1 N7 17.10(16)
S1 Rh1 P1 N7 -170.19(12)
S2 Rh1 P1 N7 78.8(3)
H1 Rh1 P1 N7 -106.8
C1 Rh1 P1 N8 -96.74(16)
S1 Rh1 P1 N8 75.97(11)
S2 Rh1 P1 N8 -35.0(3)
H1 Rh1 P1 N8 139.4
C1 Rh1 S1 C2 -99.9(9)
P1 Rh1 S1 C2 164.47(12)
S2 Rh1 S1 C2 -23.62(12)
H1 Rh1 S1 C2 49.2
C1 Rh1 S2 C6 -82.68(17)
P1 Rh1 S2 C6 -144.7(2)
S1 Rh1 S2 C6 104.46(12)
H1 Rh1 S2 C6 40.5
N9 P1 N7 C14 62.5(3)
N8 P1 N7 C14 -43.2(3)
Rh1 P1 N7 C14 -165.5(2)
N9 P1 N7 C15 -76.6(3)
N8 P1 N7 C15 177.6(2)
Rh1 P1 N7 C15 55.4(3)
N9 P1 N8 C17 55.0(3)
N7 P1 N8 C17 169.0(2)
Rh1 P1 N8 C17 -67.9(2)
N9 P1 N8 C16 -175.3(2)
N7 P1 N8 C16 -61.3(3)
Rh1 P1 N8 C16 61.8(3)
N7 P1 N9 C19 94.6(3)
N8 P1 N9 C19 -160.9(3)
Rh1 P1 N9 C19 -38.0(3)
N7 P1 N9 C18 -57.1(3)
N8 P1 N9 C18 47.4(3)
Rh1 P1 N9 C18 170.3(2)
C2 N1 B1 N5 -118.4(3)
C4 N1 B1 N5 53.1(4)
C2 N1 B1 N3 116.4(3)
C4 N1 B1 N3 -72.2(4)
C10 N5 B1 N1 -74.0(4)
C12 N5 B1 N1 99.2(3)
C10 N5 B1 N3 50.9(5)
C12 N5 B1 N3 -135.9(3)
C6 N3 B1 N1 -55.5(4)
C8 N3 B1 N1 138.0(3)
C6 N3 B1 N5 -179.0(3)
C8 N3 B1 N5 14.5(5)
P1 Rh1 C1 O1 165(4)
S1 Rh1 C1 O1 69(4)
S2 Rh1 C1 O1 -8(4)
H1 Rh1 C1 O1 -78.2
C3 N2 C2 N1 1.1(4)
C5 N2 C2 N1 -175.1(3)
C3 N2 C2 S1 -179.9(2)
C5 N2 C2 S1 3.9(5)
C4 N1 C2 N2 -1.9(4)
B1 N1 C2 N2 170.8(3)
C4 N1 C2 S1 179.2(3)
B1 N1 C2 S1 -8.1(5)
Rh1 S1 C2 N2 138.7(3)
Rh1 S1 C2 N1 -42.6(3)
C2 N2 C3 C4 0.1(4)
C5 N2 C3 C4 176.3(3)
N2 C3 C4 N1 -1.3(4)
C2 N1 C4 C3 2.0(4)
B1 N1 C4 C3 -170.7(3)
C7 N4 C6 N3 1.0(4)
C9 N4 C6 N3 177.1(3)
C7 N4 C6 S2 179.0(2)
C9 N4 C6 S2 -4.9(5)
C8 N3 C6 N4 -1.3(3)
B1 N3 C6 N4 -170.2(3)
C8 N3 C6 S2 -179.2(2)
B1 N3 C6 S2 11.9(5)
Rh1 S2 C6 N4 117.1(3)
Rh1 S2 C6 N3 -65.3(3)
C6 N4 C7 C8 -0.3(4)
C9 N4 C7 C8 -176.3(3)
N4 C7 C8 N3 -0.5(4)
C6 N3 C8 C7 1.1(4)
B1 N3 C8 C7 169.2(3)
C11 N6 C10 N5 -1.6(4)
C13 N6 C10 N5 178.3(3)
C11 N6 C10 S3 177.8(3)
C13 N6 C10 S3 -2.3(5)
C12 N5 C10 N6 1.9(4)
B1 N5 C10 N6 175.6(3)
C12 N5 C10 S3 -177.5(3)
B1 N5 C10 S3 -3.8(5)
C10 N6 C11 C12 0.6(4)
C13 N6 C11 C12 -179.2(3)
N6 C11 C12 N5 0.6(4)
C10 N5 C12 C11 -1.6(4)
B1 N5 C12 C11 -176.4(3)
